data_7249796
loop_
_publ_author_name
'Sobczak, Paulina'
'Siera\'nski, Tomasz'
'\'Swi\;atkowski, Marcin'
'Trz\;esowska-Kruszy\'nska, Agata'
'Koli\'nska, Jolanta'

_publ_section_title
;
 Unraveling the structure--property relationships in fluorescent
 phenylhydrazones: the role of substituents and molecular interactions
;
_journal_issue 3
_journal_name_full 'RSC Advances'
_journal_page_first 1514
_journal_page_last 1526
_journal_paper_doi 10.1039/D4RA07856J
_journal_volume 15
_journal_year 2025
_chemical_formula_moiety 'C18 H21 N3 O2'
_chemical_formula_sum 'C18 H21 N3 O2'
_chemical_formula_weight 311.38
_space_group_crystal_system orthorhombic
_space_group_IT_number 19
_space_group_name_Hall 'P 2ac 2ab'
_space_group_name_H-M_alt 'P 21 21 21'
_atom_sites_solution_hydrogens mixed
_atom_sites_solution_primary dual
_audit_creation_date 2023-12-07
_audit_creation_method
;
Olex2 1.5-ac5-024
(compiled 2022.04.12 svn.rca3783a0 for Rigaku Oxford Diffraction, GUI svn.r6498)
;
_audit_update_record
;
2024-04-23 deposited with the CCDC.	2025-01-10 downloaded from the CCDC.
;
_cell_angle_alpha 90
_cell_angle_beta 90
_cell_angle_gamma 90
_cell_formula_units_Z 4
_cell_length_a 5.97860(10)
_cell_length_b 7.24420(10)
_cell_length_c 36.2940(5)
_cell_measurement_reflns_used 18920
_cell_measurement_temperature 99.9(6)
_cell_measurement_theta_max 79.5090
_cell_measurement_theta_min 4.8510
_cell_volume 1571.90(4)
_computing_cell_refinement 'CrysAlisPro 1.171.42.96a (Rigaku OD, 2023)'
_computing_data_collection 'CrysAlisPro 1.171.42.96a (Rigaku OD, 2023)'
_computing_data_reduction 'CrysAlisPro 1.171.42.96a (Rigaku OD, 2023)'
_computing_molecular_graphics 'Olex2 1.5-ac5-024 (Dolomanov et al., 2009)'
_computing_publication_material 'Olex2 1.5-ac5-024 (Dolomanov et al., 2009)'
_computing_structure_refinement 'SHELXL 2018/3 (Sheldrick, 2015)'
_computing_structure_solution 'SHELXT 2018/2 (Sheldrick, 2018)'
_diffrn_ambient_environment N~2~
_diffrn_ambient_temperature 99.9(6)
_diffrn_detector 'Hybrid Pixel Array Detector'
_diffrn_detector_area_resol_mean 5.8140
_diffrn_detector_type 'Pilatus 300K'
_diffrn_measured_fraction_theta_full 0.999
_diffrn_measured_fraction_theta_max 0.993
_diffrn_measurement_details
;
List of Runs (angles in degrees, time in seconds):

  # Type    Start    End  Width  t~exp~   \w     \q     \k     \f   Frames
#--------------------------------------------------------------------------
  1  \w   -114.00 -25.00   0.50    4.00    --  -48.87 -77.00-150.00  178
  2  \w    -26.00  27.00   0.50    4.00    --  -48.87  19.00 -60.00  106
  3  \w   -124.00 -35.00   0.50    4.00    --  -48.87 -38.00 120.00  178
  4  \w    -27.00  26.00   0.50    4.00    --   48.87 -19.00  30.00  106
  5  \w    -23.00 121.00   0.50    4.00    --   48.87   0.00  60.00  288
  6  \w     60.00 122.00   0.50    4.00    --   48.87-178.00   0.00  124
  7  \w     60.00 122.00   0.50    4.00    --   48.87-178.00  60.00  124
  8  \w    -43.00 -13.00   0.50   16.00    --  -88.50  38.00   0.00   60
  9  \w    -43.00 -13.00   0.50   16.00    --  -88.50  38.00 -30.00   60
 10  \w    -66.00 -17.00   0.50   16.00    --  -88.50  57.00 -60.00   98
 11  \w   -164.00 -75.00   0.50   16.00    --  -88.50 -19.00 150.00  178
 12  \w    -43.00 -13.00   0.50   16.00    --  -88.50  38.00-180.00   60
 13  \w    -66.00 -17.00   0.50   16.00    --  -88.50  57.00-120.00   98
 14  \w   -105.00 -22.00   0.50   16.00    --  -88.50  77.00 120.00  166
 15  \w   -164.00 -75.00   0.50   16.00    --  -88.50 -19.00  60.00  178
 16  \w    -43.00 -13.00   0.50   16.00    --  -88.50  38.00 -60.00   60
 17  \w    -43.00 -13.00   0.50   16.00    --  -88.50  38.00  30.00   60
 18  \w    -43.00 -13.00   0.50   16.00    --  -88.50  38.00 -90.00   60
 19  \w     38.00  66.00   0.50   16.00    --  110.00 -57.00 120.00   56
 20  \w     41.00 113.00   0.50   16.00    --  110.00-125.00  90.00  144
 21  \w     41.00 113.00   0.50   16.00    --  110.00-125.00 -60.00  144
 22  \w     45.00 105.00   0.50   16.00    --  110.00 -77.00-150.00  120
 23  \w     38.00  66.00   0.50   16.00    --  110.00 -57.00 -90.00   56
 24  \w     38.00  66.00   0.50   16.00    --  110.00 -57.00 -30.00   56
 25  \w     41.00 106.00   0.50   16.00    --  110.00 -99.00 120.00  130
 26  \w     94.00 178.00   0.50   16.00    --  110.00  57.00-180.00  168
 27  \w     41.00 113.00   0.50   16.00    --  110.00-125.00-150.00  144
 28  \w     41.00 113.00   0.50   16.00    --  110.00-125.00  30.00  144
 29  \w     38.00  66.00   0.50   16.00    --  110.00 -57.00   0.00   56
 30  \w     97.00 178.00   0.50   16.00    --  110.00  19.00 150.00  162
 31  \w     41.00 106.00   0.50   16.00    --  110.00 -99.00 -30.00  130
 32  \w     97.00 178.00   0.50   16.00    --  110.00  19.00  90.00  162
 33  \w     38.00  66.00   0.50   16.00    --  110.00 -57.00 -60.00   56
 34  \w     38.00  66.00   0.50   16.00    --  110.00 -57.00  30.00   56
 35  \w   -114.00 -25.00   0.50    4.00    --  -48.87 -77.00  90.00  178
 36  \w   -114.00 -25.00   0.50    4.00    --  -48.87 -77.00 150.00  178
 37  \w   -114.00 -25.00   0.50    4.00    --  -48.87 -77.00  60.00  178
 38  \w   -114.00 -25.00   0.50    4.00    --  -48.87 -77.00 -30.00  178
 39  \w   -120.00 -33.00   0.50    4.00    --  -48.87 -57.00 -90.00  174
 40  \w   -114.00 -25.00   0.50    4.00    --  -48.87 -77.00-120.00  178
 41  \w     33.00 121.00   0.50    4.00    --   48.87  57.00  60.00  176
 42  \w     33.00 121.00   0.50    4.00    --   48.87  57.00 -30.00  176
 43  \w     97.00 166.00   0.50   16.00    --  110.00  19.00 -90.00  138
;
_diffrn_measurement_device 'four-circle diffractometer'
_diffrn_measurement_device_type 'XtaLAB Synergy, Dualflex, Pilatus 300K'
_diffrn_measurement_method '\w scans'
_diffrn_orient_matrix_type 'CrysAlisPro convention (1999,Acta A55,543-557)'
_diffrn_orient_matrix_UB_11 -0.0572934000
_diffrn_orient_matrix_UB_12 0.0812140000
_diffrn_orient_matrix_UB_13 0.0380756000
_diffrn_orient_matrix_UB_21 -0.0122393000
_diffrn_orient_matrix_UB_22 0.1945718000
_diffrn_orient_matrix_UB_23 -0.0170276000
_diffrn_orient_matrix_UB_31 -0.2508998000
_diffrn_orient_matrix_UB_32 -0.0280171000
_diffrn_orient_matrix_UB_33 -0.0078655000
_diffrn_radiation_monochromator mirror
_diffrn_radiation_probe x-ray
_diffrn_radiation_type 'Cu K\a'
_diffrn_radiation_wavelength 1.54184
_diffrn_reflns_av_R_equivalents 0.0644
_diffrn_reflns_av_unetI/netI 0.0847
_diffrn_reflns_Laue_measured_fraction_full 0.999
_diffrn_reflns_Laue_measured_fraction_max 0.993
_diffrn_reflns_limit_h_max 5
_diffrn_reflns_limit_h_min -7
_diffrn_reflns_limit_k_max 9
_diffrn_reflns_limit_k_min -9
_diffrn_reflns_limit_l_max 45
_diffrn_reflns_limit_l_min -46
_diffrn_reflns_number 29983
_diffrn_reflns_point_group_measured_fraction_full 0.996
_diffrn_reflns_point_group_measured_fraction_max 0.970
_diffrn_reflns_theta_full 67.684
_diffrn_reflns_theta_max 79.557
_diffrn_reflns_theta_min 4.874
_diffrn_source 'micro-focus sealed X-ray tube'
_diffrn_source_type 'PhotonJet (Cu) X-ray Source'
_exptl_absorpt_coefficient_mu 0.702
_exptl_absorpt_correction_T_max 0.985
_exptl_absorpt_correction_T_min 0.913
_exptl_absorpt_correction_type analytical
_exptl_absorpt_process_details
;
CrysAlisPro 1.171.42.96a (Rigaku Oxford Diffraction, 2023)
Analytical numeric absorption correction using a multifaceted crystal
model based on expressions derived by R.C. Clark & J.S. Reid.
(Clark, R. C. & Reid, J. S. (1995). Acta Cryst. A51, 887-897)
Empirical absorption correction using spherical harmonics,
implemented in SCALE3 ABSPACK scaling algorithm.
;
_exptl_crystal_colour colourless
_exptl_crystal_colour_primary colourless
_exptl_crystal_density_diffrn 1.316
_exptl_crystal_description plate
_exptl_crystal_F_000 664
_exptl_crystal_size_max 0.238
_exptl_crystal_size_mid 0.074
_exptl_crystal_size_min 0.025
_refine_diff_density_max 0.273
_refine_diff_density_min -0.216
_refine_diff_density_rms 0.051
_refine_ls_abs_structure_details
;
 Flack x determined using 1179 quotients [(I+)-(I-)]/[(I+)+(I-)]
 (Parsons, Flack and Wagner, Acta Cryst. B69 (2013) 249-259).
;
_refine_ls_abs_structure_Flack -0.11(10)
_refine_ls_extinction_method none
_refine_ls_goodness_of_fit_ref 1.194
_refine_ls_hydrogen_treatment mixed
_refine_ls_matrix_type full
_refine_ls_number_parameters 212
_refine_ls_number_reflns 3310
_refine_ls_number_restraints 0
_refine_ls_restrained_S_all 1.194
_refine_ls_R_factor_all 0.0637
_refine_ls_R_factor_gt 0.0598
_refine_ls_shift/su_max 0.000
_refine_ls_shift/su_mean 0.000
_refine_ls_structure_factor_coef Fsqd
_refine_ls_weighting_details 'w=1/[\s^2^(Fo^2^)+(0.0310P)^2^+0.8071P] where P=(Fo^2^+2Fc^2^)/3'
_refine_ls_weighting_scheme calc
_refine_ls_wR_factor_gt 0.0936
_refine_ls_wR_factor_ref 0.0953
_reflns_Friedel_coverage 0.647
_reflns_Friedel_fraction_full 0.993
_reflns_Friedel_fraction_max 0.937
_reflns_number_gt 3120
_reflns_number_total 3310
_reflns_threshold_expression 'I > 2\s(I)'
_cod_data_source_file d4ra07856j2.cif
_cod_data_source_block ps_dok64
_cod_database_code 7249796
_shelx_shelxl_version_number 2018/3
_chemical_oxdiff_formula 'C18 H21 N3 O2'
_shelx_space_group_comment
;
The symmetry employed for this shelxl refinement is uniquely defined
by the following loop, which should always be used as a source of
symmetry information in preference to the above space-group names.
They are only intended as comments.
;
_shelx_estimated_absorpt_t_max 0.983
_shelx_estimated_absorpt_t_min 0.851
_olex2_refinement_description
;
1. Fixed Uiso
 At 1.2 times of:
  All C(H) groups, All C(H,H) groups, All N(H) groups
 At 1.5 times of:
  All C(H,H,H) groups
2.a Secondary CH2 refined with riding coordinates:
 C15(H15A,H15B), C17(H17A,H17B), C16(H16A,H16B), C18(H18A,H18B)
2.b Aromatic/amide H refined with riding coordinates:
 C14(H14), C13(H13), C11(H11), C10(H10), C4(H4), C6(H6), C8(H8), C7(H7), C3(H3)
2.c Idealised Me refined as rotating group:
 C1(H1A,H1B,H1C)
;
_olex2_submission_special_instructions 'No special instructions were received'
_oxdiff_exptl_absorpt_empirical_details
;
Empirical correction (ABSPACK) includes:
- Absorption correction using spherical harmonics
- Frame scaling
- Detector area scaling
;
_oxdiff_exptl_absorpt_empirical_full_max 2.005
_oxdiff_exptl_absorpt_empirical_full_min 0.614

loop_
_space_group_symop_operation_xyz
'x, y, z'
'-x+1/2, -y, z+1/2'
'-x, y+1/2, -z+1/2'
'x+1/2, -y+1/2, -z'

loop_
_atom_site_label
_atom_site_type_symbol
_atom_site_fract_x
_atom_site_fract_y
_atom_site_fract_z
_atom_site_U_iso_or_equiv
_atom_site_adp_type
_atom_site_occupancy
_atom_site_site_symmetry_order
_atom_site_calc_flag
_atom_site_refinement_flags_posn
_atom_site_refinement_flags_adp
_atom_site_refinement_flags_occupancy
_atom_site_disorder_assembly
_atom_site_disorder_group
C14 C 0.4810(4) 0.5922(3) 0.50757(6) 0.0169(5) Uani 1 1 d . . . . .
H14 H 0.344361 0.651698 0.513677 0.020 Uiso 1 1 calc R U . . .
N2 N 0.7340(4) 0.6007(3) 0.59882(5) 0.0172(4) Uani 1 1 d . . . . .
C12 C 0.7197(4) 0.4537(3) 0.46103(6) 0.0152(5) Uani 1 1 d . . . . .
C13 C 0.5233(4) 0.5455(3) 0.47116(6) 0.0172(5) Uani 1 1 d . . . . .
H13 H 0.416797 0.576571 0.452753 0.021 Uiso 1 1 calc R U . . .
C11 C 0.8732(4) 0.4106(3) 0.48937(6) 0.0170(5) Uani 1 1 d . . . . .
H11 H 1.007053 0.346229 0.483527 0.020 Uiso 1 1 calc R U . . .
N1 N 0.6751(4) 0.6640(3) 0.63295(5) 0.0196(4) Uani 1 1 d . . . . .
H1 H 0.563(5) 0.737(4) 0.6343(8) 0.023 Uiso 1 1 d . U . . .
N3 N 0.7627(3) 0.4042(3) 0.42397(5) 0.0173(4) Uani 1 1 d . . . . .
O1 O 1.3149(3) 0.6514(2) 0.74439(4) 0.0232(4) Uani 1 1 d . . . . .
C9 C 0.6349(4) 0.5536(3) 0.53540(6) 0.0160(5) Uani 1 1 d . . . . .
C10 C 0.8315(4) 0.4607(3) 0.52549(6) 0.0166(5) Uani 1 1 d . . . . .
H10 H 0.938393 0.431644 0.543974 0.020 Uiso 1 1 calc R U . . .
C4 C 1.0409(4) 0.5725(3) 0.65668(6) 0.0179(5) Uani 1 1 d . . . . .
H4 H 1.073876 0.510229 0.634296 0.022 Uiso 1 1 calc R U . . .
C5 C 0.8364(4) 0.6643(3) 0.66089(6) 0.0169(5) Uani 1 1 d . . . . .
C6 C 0.7916(4) 0.7559(3) 0.69394(6) 0.0186(5) Uani 1 1 d . . . . .
H6 H 0.653351 0.818779 0.697009 0.022 Uiso 1 1 calc R U . . .
C8 C 0.5875(4) 0.6152(3) 0.57300(6) 0.0163(5) Uani 1 1 d . . . . .
H8 H 0.445361 0.667042 0.578468 0.020 Uiso 1 1 calc R U . . .
C7 C 0.9479(4) 0.7560(3) 0.72246(6) 0.0193(5) Uani 1 1 d . . . . .
H7 H 0.916071 0.818939 0.744825 0.023 Uiso 1 1 calc R U . . .
C2 C 1.1501(4) 0.6641(3) 0.71816(6) 0.0187(5) Uani 1 1 d . . . . .
C15 C 0.9970(4) 0.3802(3) 0.41424(6) 0.0185(5) Uani 1 1 d . . . . .
H15A H 1.064491 0.285999 0.430592 0.022 Uiso 1 1 calc R U . . .
H15B H 1.077537 0.497883 0.418229 0.022 Uiso 1 1 calc R U . . .
C1 C 1.2822(5) 0.7525(4) 0.77771(7) 0.0288(6) Uani 1 1 d . . . . .
H1A H 1.270130 0.884384 0.772074 0.043 Uiso 1 1 calc R U . . .
H1B H 1.409474 0.731830 0.794215 0.043 Uiso 1 1 calc R U . . .
H1C H 1.144437 0.710552 0.789729 0.043 Uiso 1 1 calc R U . . .
C3 C 1.1948(5) 0.5724(3) 0.68514(6) 0.0200(5) Uani 1 1 d . . . . .
H3 H 1.332796 0.509021 0.682176 0.024 Uiso 1 1 calc R U . . .
O2 O 0.9178(3) 0.4479(3) 0.35007(4) 0.0232(4) Uani 1 1 d . . . . .
C17 C 0.6851(4) 0.4434(3) 0.35731(6) 0.0194(5) Uani 1 1 d . . . . .
H17A H 0.628800 0.316318 0.353530 0.023 Uiso 1 1 calc R U . . .
H17B H 0.607008 0.525352 0.339662 0.023 Uiso 1 1 calc R U . . .
C16 C 1.0253(4) 0.3207(3) 0.37445(6) 0.0198(5) Uani 1 1 d . . . . .
H16A H 1.186575 0.313826 0.368426 0.024 Uiso 1 1 calc R U . . .
H16B H 0.960151 0.196205 0.371059 0.024 Uiso 1 1 calc R U . . .
C18 C 0.6317(4) 0.5047(3) 0.39637(6) 0.0184(5) Uani 1 1 d . . . . .
H18A H 0.662529 0.638456 0.398729 0.022 Uiso 1 1 calc R U . . .
H18B H 0.470518 0.485024 0.401199 0.022 Uiso 1 1 calc R U . . .

loop_
_atom_site_aniso_label
_atom_site_aniso_U_11
_atom_site_aniso_U_22
_atom_site_aniso_U_33
_atom_site_aniso_U_23
_atom_site_aniso_U_13
_atom_site_aniso_U_12
C14 0.0137(13) 0.0156(10) 0.0214(11) -0.0002(9) 0.0008(9) 0.0000(9)
N2 0.0192(11) 0.0169(9) 0.0154(8) -0.0007(7) 0.0022(8) 0.0001(8)
C12 0.0129(12) 0.0148(10) 0.0177(10) 0.0003(8) -0.0001(9) -0.0029(10)
C13 0.0144(13) 0.0184(10) 0.0188(10) 0.0008(9) -0.0035(9) -0.0003(10)
C11 0.0158(13) 0.0169(10) 0.0182(10) 0.0006(9) -0.0008(9) 0.0020(9)
N1 0.0196(11) 0.0232(10) 0.0158(9) -0.0022(8) 0.0008(8) 0.0050(9)
N3 0.0165(11) 0.0205(9) 0.0150(8) -0.0001(7) -0.0015(7) 0.0014(8)
O1 0.0224(10) 0.0286(9) 0.0185(8) -0.0014(7) -0.0033(7) 0.0019(8)
C9 0.0174(13) 0.0136(9) 0.0171(10) 0.0009(8) 0.0006(9) -0.0023(9)
C10 0.0155(13) 0.0168(10) 0.0175(10) 0.0021(8) -0.0024(9) -0.0020(9)
C4 0.0215(13) 0.0171(11) 0.0152(10) 0.0006(8) 0.0033(9) 0.0004(9)
C5 0.0179(13) 0.0164(10) 0.0164(10) 0.0017(8) 0.0026(9) -0.0025(9)
C6 0.0184(13) 0.0182(10) 0.0191(10) 0.0001(9) 0.0037(9) 0.0002(10)
C8 0.0125(12) 0.0159(10) 0.0204(11) -0.0005(9) 0.0020(9) 0.0010(9)
C7 0.0232(14) 0.0200(11) 0.0148(10) -0.0013(9) 0.0029(9) -0.0004(10)
C2 0.0202(13) 0.0195(10) 0.0164(10) 0.0027(9) -0.0008(9) -0.0036(10)
C15 0.0155(13) 0.0210(11) 0.0191(11) -0.0014(9) -0.0023(9) 0.0022(10)
C1 0.0367(17) 0.0301(13) 0.0197(12) -0.0041(11) -0.0082(11) 0.0025(13)
C3 0.0206(13) 0.0188(11) 0.0207(11) 0.0018(9) 0.0024(10) 0.0018(11)
O2 0.0213(10) 0.0300(9) 0.0182(8) 0.0028(7) 0.0004(7) 0.0021(8)
C17 0.0199(13) 0.0211(11) 0.0173(10) -0.0006(9) -0.0035(9) 0.0027(10)
C16 0.0167(13) 0.0247(12) 0.0180(11) -0.0014(9) -0.0015(9) 0.0050(10)
C18 0.0137(13) 0.0233(11) 0.0181(11) -0.0004(9) -0.0029(9) 0.0022(9)

loop_
_atom_type_symbol
_atom_type_description
_atom_type_scat_dispersion_real
_atom_type_scat_dispersion_imag
_atom_type_scat_source
C C 0.0181 0.0091 'International Tables Vol C Tables 4.2.6.8 and 6.1.1.4'
H H 0.0000 0.0000 'International Tables Vol C Tables 4.2.6.8 and 6.1.1.4'
N N 0.0311 0.0180 'International Tables Vol C Tables 4.2.6.8 and 6.1.1.4'
O O 0.0492 0.0322 'International Tables Vol C Tables 4.2.6.8 and 6.1.1.4'

loop_
_exptl_crystal_face_index_h
_exptl_crystal_face_index_k
_exptl_crystal_face_index_l
_exptl_crystal_face_perp_dist
0 -5 4 0.0375
0 5 -4 0.0481
-1 4 -5 0.0493
2 -4 6 0.0222
-4 1 -6 0.0927
0 1 23 0.0097
4 1 1 0.1173
0 -1 -23 0.0116

loop_
_geom_angle_atom_site_label_1
_geom_angle_atom_site_label_2
_geom_angle_atom_site_label_3
_geom_angle
_geom_angle_site_symmetry_1
_geom_angle_site_symmetry_3
_geom_angle_publ_flag
C13 C14 H14 119.3 . . ?
C13 C14 C9 121.4(2) . . ?
C9 C14 H14 119.3 . . ?
C8 N2 N1 117.2(2) . . ?
C13 C12 C11 117.3(2) . . ?
C13 C12 N3 121.5(2) . . ?
C11 C12 N3 121.2(2) . . ?
C14 C13 C12 121.3(2) . . ?
C14 C13 H13 119.4 . . ?
C12 C13 H13 119.4 . . ?
C12 C11 H11 119.5 . . ?
C10 C11 C12 121.0(2) . . ?
C10 C11 H11 119.5 . . ?
N2 N1 H1 117.3(19) . . ?
N2 N1 C5 118.7(2) . . ?
C5 N1 H1 120.0(19) . . ?
C12 N3 C15 115.82(19) . . ?
C12 N3 C18 115.29(19) . . ?
C15 N3 C18 114.08(19) . . ?
C2 O1 C1 117.1(2) . . ?
C14 C9 C10 117.6(2) . . ?
C14 C9 C8 119.1(2) . . ?
C10 C9 C8 123.2(2) . . ?
C11 C10 C9 121.4(2) . . ?
C11 C10 H10 119.3 . . ?
C9 C10 H10 119.3 . . ?
C5 C4 H4 120.0 . . ?
C3 C4 H4 120.0 . . ?
C3 C4 C5 120.0(2) . . ?
N1 C5 C4 121.5(2) . . ?
C6 C5 N1 119.4(2) . . ?
C6 C5 C4 119.1(2) . . ?
C5 C6 H6 119.7 . . ?
C7 C6 C5 120.6(2) . . ?
C7 C6 H6 119.7 . . ?
N2 C8 C9 121.5(2) . . ?
N2 C8 H8 119.3 . . ?
C9 C8 H8 119.3 . . ?
C6 C7 H7 120.0 . . ?
C2 C7 C6 120.0(2) . . ?
C2 C7 H7 120.0 . . ?
O1 C2 C7 125.3(2) . . ?
O1 C2 C3 115.2(2) . . ?
C7 C2 C3 119.4(2) . . ?
N3 C15 H15A 109.2 . . ?
N3 C15 H15B 109.2 . . ?
N3 C15 C16 111.87(19) . . ?
H15A C15 H15B 107.9 . . ?
C16 C15 H15A 109.2 . . ?
C16 C15 H15B 109.2 . . ?
O1 C1 H1A 109.5 . . ?
O1 C1 H1B 109.5 . . ?
O1 C1 H1C 109.5 . . ?
H1A C1 H1B 109.5 . . ?
H1A C1 H1C 109.5 . . ?
H1B C1 H1C 109.5 . . ?
C4 C3 C2 120.9(2) . . ?
C4 C3 H3 119.6 . . ?
C2 C3 H3 119.6 . . ?
C17 O2 C16 108.17(18) . . ?
O2 C17 H17A 109.2 . . ?
O2 C17 H17B 109.2 . . ?
O2 C17 C18 111.9(2) . . ?
H17A C17 H17B 107.9 . . ?
C18 C17 H17A 109.2 . . ?
C18 C17 H17B 109.2 . . ?
C15 C16 H16A 109.5 . . ?
C15 C16 H16B 109.5 . . ?
O2 C16 C15 110.86(19) . . ?
O2 C16 H16A 109.5 . . ?
O2 C16 H16B 109.5 . . ?
H16A C16 H16B 108.1 . . ?
N3 C18 C17 112.4(2) . . ?
N3 C18 H18A 109.1 . . ?
N3 C18 H18B 109.1 . . ?
C17 C18 H18A 109.1 . . ?
C17 C18 H18B 109.1 . . ?
H18A C18 H18B 107.9 . . ?

loop_
_geom_bond_atom_site_label_1
_geom_bond_atom_site_label_2
_geom_bond_distance
_geom_bond_site_symmetry_2
_geom_bond_publ_flag
C14 H14 0.9500 . ?
C14 C13 1.387(3) . ?
C14 C9 1.395(3) . ?
N2 N1 1.367(3) . ?
N2 C8 1.287(3) . ?
C12 C13 1.399(3) . ?
C12 C11 1.413(3) . ?
C12 N3 1.415(3) . ?
C13 H13 0.9500 . ?
C11 H11 0.9500 . ?
C11 C10 1.383(3) . ?
N1 H1 0.86(3) . ?
N1 C5 1.399(3) . ?
N3 C15 1.455(3) . ?
N3 C18 1.465(3) . ?
O1 C2 1.373(3) . ?
O1 C1 1.427(3) . ?
C9 C10 1.401(3) . ?
C9 C8 1.463(3) . ?
C10 H10 0.9500 . ?
C4 H4 0.9500 . ?
C4 C5 1.400(3) . ?
C4 C3 1.383(3) . ?
C5 C6 1.397(3) . ?
C6 H6 0.9500 . ?
C6 C7 1.395(3) . ?
C8 H8 0.9500 . ?
C7 H7 0.9500 . ?
C7 C2 1.389(3) . ?
C2 C3 1.396(3) . ?
C15 H15A 0.9900 . ?
C15 H15B 0.9900 . ?
C15 C16 1.517(3) . ?
C1 H1A 0.9800 . ?
C1 H1B 0.9800 . ?
C1 H1C 0.9800 . ?
C3 H3 0.9500 . ?
O2 C17 1.416(3) . ?
O2 C16 1.430(3) . ?
C17 H17A 0.9900 . ?
C17 H17B 0.9900 . ?
C17 C18 1.519(3) . ?
C16 H16A 0.9900 . ?
C16 H16B 0.9900 . ?
C18 H18A 0.9900 . ?
C18 H18B 0.9900 . ?

loop_
_geom_torsion_atom_site_label_1
_geom_torsion_atom_site_label_2
_geom_torsion_atom_site_label_3
_geom_torsion_atom_site_label_4
_geom_torsion
_geom_torsion_site_symmetry_1
_geom_torsion_site_symmetry_2
_geom_torsion_site_symmetry_3
_geom_torsion_site_symmetry_4
_geom_torsion_publ_flag
C14 C9 C10 C11 0.6(3) . . . . ?
C14 C9 C8 N2 -172.4(2) . . . . ?
N2 N1 C5 C4 -11.5(3) . . . . ?
N2 N1 C5 C6 169.4(2) . . . . ?
C12 C11 C10 C9 0.9(3) . . . . ?
C12 N3 C15 C16 177.93(19) . . . . ?
C12 N3 C18 C17 -179.5(2) . . . . ?
C13 C14 C9 C10 -1.9(3) . . . . ?
C13 C14 C9 C8 176.5(2) . . . . ?
C13 C12 C11 C10 -1.2(3) . . . . ?
C13 C12 N3 C15 156.0(2) . . . . ?
C13 C12 N3 C18 19.1(3) . . . . ?
C11 C12 C13 C14 -0.1(3) . . . . ?
C11 C12 N3 C15 -24.5(3) . . . . ?
C11 C12 N3 C18 -161.4(2) . . . . ?
N1 N2 C8 C9 179.3(2) . . . . ?
N1 C5 C6 C7 179.0(2) . . . . ?
N3 C12 C13 C14 179.4(2) . . . . ?
N3 C12 C11 C10 179.4(2) . . . . ?
N3 C15 C16 O2 55.4(3) . . . . ?
O1 C2 C3 C4 179.1(2) . . . . ?
C9 C14 C13 C12 1.6(4) . . . . ?
C10 C9 C8 N2 5.9(3) . . . . ?
C4 C5 C6 C7 -0.1(3) . . . . ?
C5 C4 C3 C2 -0.5(3) . . . . ?
C5 C6 C7 C2 -0.1(4) . . . . ?
C6 C7 C2 O1 -178.7(2) . . . . ?
C6 C7 C2 C3 0.1(3) . . . . ?
C8 N2 N1 C5 -174.8(2) . . . . ?
C8 C9 C10 C11 -177.7(2) . . . . ?
C7 C2 C3 C4 0.2(3) . . . . ?
C15 N3 C18 C17 42.9(3) . . . . ?
C1 O1 C2 C7 -4.9(3) . . . . ?
C1 O1 C2 C3 176.3(2) . . . . ?
C3 C4 C5 N1 -178.7(2) . . . . ?
C3 C4 C5 C6 0.4(3) . . . . ?
O2 C17 C18 N3 -52.0(3) . . . . ?
C17 O2 C16 C15 -63.9(3) . . . . ?
C16 O2 C17 C18 62.2(2) . . . . ?
C18 N3 C15 C16 -44.7(3) . . . . ?

loop_
_exptl_oxdiff_crystal_face_indexfrac_h
_exptl_oxdiff_crystal_face_indexfrac_k
_exptl_oxdiff_crystal_face_indexfrac_l
_exptl_oxdiff_crystal_face_x
_exptl_oxdiff_crystal_face_y
_exptl_oxdiff_crystal_face_z
-0.1651 -4.6418 3.6097 -0.2301 -0.9626 0.1431
0.1879 4.6414 -3.5802 0.2299 0.9617 -0.1490
-1.4172 4.2466 -5.3084 0.2240 0.9340 0.2784
1.6800 -4.0925 5.5178 -0.2185 -0.9108 -0.3503
-3.6151 1.2814 -5.6790 0.0950 0.3903 0.9158
-0.0751 0.8496 23.1680 0.9554 -0.2283 -0.1872
3.8545 0.5131 1.0152 -0.1405 0.0354 -0.9894
0.1996 -0.8337 -23.1552 -0.9608 0.2296 0.1554
